data_7024892
loop_
_publ_author_name
'Shlykov, Sergey A.'
'Giricheva, Nina I.'
'Titov, Anton V.'
'Szwak, Ma\/lgorzata'
'Lentz, Dieter'
'Girichev, Georgiy V.'

_publ_section_title
;
 The structures of tellurium(IV) halides in the gas phase and as solvated
 molecules.
;
_journal_issue 13
_journal_name_full 'Dalton transactions (Cambridge, England : 2003)'
_journal_page_first 3245
_journal_page_last 3255
_journal_paper_doi 10.1039/b922474b
_journal_volume 39
_journal_year 2010
_chemical_formula_sum 'C4 H8 F4 O2 Te'
_chemical_formula_weight 291.70
_chemical_name_common
;
Tellurium Tetrafluoride 1,4-Dioxane Solvate
;
_chemical_name_systematic
;
Tellurium Tetrafluoride 1,4-Dioxane Solvate
;
_space_group_IT_number 15
_symmetry_cell_setting monoclinic
_symmetry_space_group_name_Hall '-C 2yc'
_symmetry_space_group_name_H-M 'C 1 2/c 1'
_atom_sites_solution_hydrogens geom
_atom_sites_solution_primary direct
_atom_sites_solution_secondary difmap
_audit_creation_method SHELXL-97
_cell_angle_alpha 90.00
_cell_angle_beta 119.174(4)
_cell_angle_gamma 90.00
_cell_formula_units_Z 4
_cell_length_a 15.342(3)
_cell_length_b 6.9770(10)
_cell_length_c 8.1064(11)
_cell_measurement_reflns_used 836
_cell_measurement_temperature 100(2)
_cell_measurement_theta_max 30.5
_cell_measurement_theta_min 2.9
_cell_volume 757.6(2)
_computing_cell_refinement 'SAINT (Bruker-AXS)'
_computing_data_collection 'SMART (Bruker-AXS)'
_computing_data_reduction 'SAINT (Bruker-AXS)'
_computing_molecular_graphics 'Diamond (Brandenburg, 2000)'
_computing_structure_refinement 'SHELXL-97 (Sheldrick, 1997)'
_computing_structure_solution 'SHELXS-97 (Sheldrick,1990)'
_diffrn_ambient_temperature 100(2)
_diffrn_measured_fraction_theta_full 0.986
_diffrn_measured_fraction_theta_max 0.986
_diffrn_measurement_device_type 'SMART CCD (Bruker-AXS)'
_diffrn_measurement_method 'omega scan'
_diffrn_radiation_monochromator graphite
_diffrn_radiation_source 'sealed tube'
_diffrn_radiation_type MoK\a
_diffrn_radiation_wavelength 0.71073
_diffrn_reflns_av_R_equivalents 0.0121
_diffrn_reflns_av_sigmaI/netI 0.0108
_diffrn_reflns_limit_h_max 21
_diffrn_reflns_limit_h_min -21
_diffrn_reflns_limit_k_max 7
_diffrn_reflns_limit_k_min -9
_diffrn_reflns_limit_l_max 11
_diffrn_reflns_limit_l_min -11
_diffrn_reflns_number 4468
_diffrn_reflns_theta_full 30.56
_diffrn_reflns_theta_max 30.56
_diffrn_reflns_theta_min 3.04
_exptl_absorpt_coefficient_mu 3.950
_exptl_absorpt_correction_T_max 1.000
_exptl_absorpt_correction_T_min 0.808
_exptl_absorpt_correction_type multi-scan
_exptl_absorpt_process_details 'SADABS 2.10 (Bruker-AXS)'
_exptl_crystal_colour colorless
_exptl_crystal_density_diffrn 2.557
_exptl_crystal_density_method 'not measured'
_exptl_crystal_description prism
_exptl_crystal_F_000 544
_exptl_crystal_size_max 0.41
_exptl_crystal_size_mid 0.37
_exptl_crystal_size_min 0.32
_refine_diff_density_max 0.586
_refine_diff_density_min -0.536
_refine_diff_density_rms 0.071
_refine_ls_extinction_coef 0.0133(4)
_refine_ls_extinction_expression Fc^*^=kFc[1+0.001xFc^2^\l^3^/sin(2\q)]^-1/4^
_refine_ls_extinction_method SHELXL
_refine_ls_goodness_of_fit_ref 1.182
_refine_ls_hydrogen_treatment constr
_refine_ls_matrix_type full
_refine_ls_number_parameters 52
_refine_ls_number_reflns 1146
_refine_ls_number_restraints 0
_refine_ls_restrained_S_all 1.182
_refine_ls_R_factor_all 0.0122
_refine_ls_R_factor_gt 0.0118
_refine_ls_shift/su_max 0.001
_refine_ls_shift/su_mean 0.000
_refine_ls_structure_factor_coef Fsqd
_refine_ls_weighting_details 'calc w=1/[\s^2^(Fo^2^)+(0.0110P)^2^+0.9708P] where P=(Fo^2^+2Fc^2^)/3'
_refine_ls_weighting_scheme calc
_refine_ls_wR_factor_gt 0.0285
_refine_ls_wR_factor_ref 0.0287
_reflns_number_gt 1127
_reflns_number_total 1146
_reflns_threshold_expression >2sigma(I)
_cod_data_source_file b922474b.txt
_cod_data_source_block c2c
_cod_original_cell_volume 757.7(2)
_cod_original_sg_symbol_H-M C2/c
_cod_database_code 7024892

loop_
_symmetry_equiv_pos_as_xyz
'x, y, z'
'-x, y, -z+1/2'
'x+1/2, y+1/2, z'
'-x+1/2, y+1/2, -z+1/2'
'-x, -y, -z'
'x, -y, z-1/2'
'-x+1/2, -y+1/2, -z'
'x+1/2, -y+1/2, z-1/2'

loop_
_atom_site_label
_atom_site_type_symbol
_atom_site_fract_x
_atom_site_fract_y
_atom_site_fract_z
_atom_site_U_iso_or_equiv
_atom_site_adp_type
_atom_site_occupancy
_atom_site_symmetry_multiplicity
_atom_site_calc_flag
_atom_site_refinement_flags
Te1 Te 0.5000 1.083364(17) 0.2500 0.01274(6) Uani 1 2 d S
F1 F 0.44625(8) 1.15502(16) -0.01586(13) 0.0260(2) Uani 1 1 d .
F2 F 0.40454(7) 1.26219(15) 0.22822(14) 0.0252(2) Uani 1 1 d .
O1 O 0.67046(8) 0.88308(15) 0.43460(16) 0.0172(2) Uani 1 1 d .
C1 C 0.75783(11) 0.9207(2) 0.4164(2) 0.0181(3) Uani 1 1 d .
H1A H 0.7701 1.0577 0.4231 0.022 Uiso 1 1 calc R
H1B H 0.7471 0.8751 0.2948 0.022 Uiso 1 1 calc R
C2 C 0.65280(11) 0.6796(2) 0.4268(2) 0.0174(3) Uani 1 1 d .
H2A H 0.6405 0.6300 0.3055 0.021 Uiso 1 1 calc R
H2B H 0.5942 0.6548 0.4396 0.021 Uiso 1 1 calc R

loop_
_atom_site_aniso_label
_atom_site_aniso_U_11
_atom_site_aniso_U_22
_atom_site_aniso_U_33
_atom_site_aniso_U_23
_atom_site_aniso_U_13
_atom_site_aniso_U_12
Te1 0.01273(8) 0.01372(8) 0.00975(7) 0.000 0.00391(5) 0.000
F1 0.0281(5) 0.0322(5) 0.0135(4) 0.0065(4) 0.0067(4) -0.0008(4)
F2 0.0240(5) 0.0207(5) 0.0274(5) 0.0001(4) 0.0099(4) 0.0079(4)
O1 0.0134(5) 0.0158(5) 0.0203(5) 0.0005(4) 0.0066(4) 0.0021(4)
C1 0.0147(7) 0.0187(7) 0.0184(6) 0.0028(5) 0.0062(5) 0.0003(5)
C2 0.0131(6) 0.0169(6) 0.0189(6) 0.0006(5) 0.0051(5) 0.0003(5)

loop_
_atom_type_symbol
_atom_type_description
_atom_type_scat_dispersion_real
_atom_type_scat_dispersion_imag
_atom_type_scat_source
C C 0.0033 0.0016 'International Tables Vol C Tables 4.2.6.8 and 6.1.1.4'
H H 0.0000 0.0000 'International Tables Vol C Tables 4.2.6.8 and 6.1.1.4'
O O 0.0106 0.0060 'International Tables Vol C Tables 4.2.6.8 and 6.1.1.4'
F F 0.0171 0.0103 'International Tables Vol C Tables 4.2.6.8 and 6.1.1.4'
Te Te -0.5308 1.6751 'International Tables Vol C Tables 4.2.6.8 and 6.1.1.4'

loop_
_geom_angle_atom_site_label_1
_geom_angle_atom_site_label_2
_geom_angle_atom_site_label_3
_geom_angle
_geom_angle_site_symmetry_1
_geom_angle_site_symmetry_3
F2 Te1 F2 96.06(7) 2_655 .
F2 Te1 F1 80.52(5) 2_655 2_655
F2 Te1 F1 79.84(4) . 2_655
F2 Te1 F1 79.84(4) 2_655 .
F2 Te1 F1 80.52(5) . .
F1 Te1 F1 150.44(7) 2_655 .
F2 Te1 O1 77.82(4) 2_655 .
F2 Te1 O1 155.06(4) . .
F1 Te1 O1 75.32(4) 2_655 .
F1 Te1 O1 121.25(4) . .
C2 O1 C1 109.84(11) . .
C2 O1 Te1 112.14(8) . .
C1 O1 Te1 123.31(8) . .
O1 C1 C2 109.67(12) . 7_666
O1 C2 C1 110.20(12) . 7_666

loop_
_geom_bond_atom_site_label_1
_geom_bond_atom_site_label_2
_geom_bond_distance
_geom_bond_site_symmetry_2
Te1 F2 1.8657(10) 2_655
Te1 F2 1.8657(10) .
Te1 F1 1.9601(10) 2_655
Te1 F1 1.9601(10) .
Te1 O1 2.6864(11) .
O1 C2 1.4407(18) .
O1 C1 1.4424(18) .
C1 C2 1.512(2) 7_666
C2 C1 1.512(2) 7_666

loop_
_geom_torsion_atom_site_label_1
_geom_torsion_atom_site_label_2
_geom_torsion_atom_site_label_3
_geom_torsion_atom_site_label_4
_geom_torsion
_geom_torsion_site_symmetry_1
_geom_torsion_site_symmetry_4
F2 Te1 O1 C2 -162.77(10) 2_655 .
F2 Te1 O1 C2 119.25(12) . .
F1 Te1 O1 C2 113.99(10) 2_655 .
F1 Te1 O1 C2 -92.77(10) . .
F2 Te1 O1 C1 -27.89(10) 2_655 .
F2 Te1 O1 C1 -105.87(13) . .
F1 Te1 O1 C1 -111.13(11) 2_655 .
F1 Te1 O1 C1 42.11(12) . .
C2 O1 C1 C2 -58.75(17) . 7_666
Te1 O1 C1 C2 165.49(9) . 7_666
C1 O1 C2 C1 59.07(16) . 7_666
Te1 O1 C2 C1 -159.94(9) . 7_666
